data_4132983
loop_
_publ_author_name
'Li, Xiaotong'
'Hoffman, Justin'
'Ke, Weijun'
'Chen, Michelle'
'Tsai, Hsinhan'
'Nie, Wanyi'
'Mohite, Aditya D.'
'Kepenekian, Mika\"el'
'Katan, Claudine'
'Even, Jacky'
'Wasielewski, Michael R.'
'Stoumpos, Constantinos C.'
'Kanatzidis, Mercouri G.'

_publ_section_title
;
 Two-Dimensional Halide Perovskites Incorporating Straight Chain Symmetric
 Diammonium Ions, (NH<sub>3</sub>C <sub>m</sub>H<sub>2
 m</sub>NH<sub>3</sub>)(CH<sub>3</sub>NH<sub>3</sub>) <sub>n-1</sub>Pb
 <sub>n</sub>I<sub>3 n+1</sub> ( m = 4-9; n = 1-4).
;
_journal_issue 38
_journal_name_full 'Journal of the American Chemical Society'
_journal_page_first 12226
_journal_page_last 12238
_journal_paper_doi 10.1021/jacs.8b07712
_journal_volume 140
_journal_year 2018
_chemical_formula_sum 'C11 H40 I13 N5 Pb4'
_chemical_formula_weight 2721
_space_group_IT_number 9
_space_group_name_Hall 'C -2yc'
_space_group_name_H-M_alt 'C 1 c 1'
_symmetry_cell_setting monoclinic
_symmetry_Int_Tables_number 9
_symmetry_space_group_name_Hall 'C -2yc'
_symmetry_space_group_name_H-M 'C 1 c 1'
_cell_angle_alpha 90
_cell_angle_beta 90.015(8)
_cell_angle_gamma 90
_cell_formula_units_Z 4
_cell_length_a 63.186(6)
_cell_length_b 8.9126(5)
_cell_length_c 8.9043(8)
_cell_measurement_reflns_used 4988
_cell_measurement_temperature 293
_cell_measurement_theta_max 29.42
_cell_measurement_theta_min 1.93
_cell_volume 5014.5(7)
_computing_cell_refinement 'STOE X-AREA'
_computing_data_collection 'STOE X-AREA'
_computing_data_reduction 'STOE X-RED'
_computing_structure_refinement JANA2006
_computing_structure_solution JANA2006
_diffrn_ambient_temperature 293
_diffrn_detector 'image plate (34 cm diameter)'
_diffrn_detector_area_resol_mean 6.67
_diffrn_detector_type STOE
_diffrn_measured_fraction_theta_full 0.98
_diffrn_measured_fraction_theta_max 0.93
_diffrn_measurement_details ' 200 frames, detector distance = 100 mm'
_diffrn_measurement_device '2-circle goniometer'
_diffrn_measurement_device_type 'STOE IPDS 2'
_diffrn_measurement_method 'rotation method'
_diffrn_radiation_collimation '0.5 mm diameter, monocapillary'
_diffrn_radiation_monochromator 'plane graphite'
_diffrn_radiation_polarisn_norm 0
_diffrn_radiation_probe x-ray
_diffrn_radiation_type 'Mo K\a'
_diffrn_radiation_wavelength 0.71073
_diffrn_reflns_av_R_equivalents 0.1149
_diffrn_reflns_av_unetI/netI 0.0795
_diffrn_reflns_limit_h_max 86
_diffrn_reflns_limit_h_min -86
_diffrn_reflns_limit_k_max 12
_diffrn_reflns_limit_k_min -11
_diffrn_reflns_limit_l_max 12
_diffrn_reflns_limit_l_min -11
_diffrn_reflns_number 20124
_diffrn_reflns_theta_full 26.8
_diffrn_reflns_theta_max 29.36
_diffrn_reflns_theta_min 1.93
_diffrn_source 'sealed X-ray tube, 12 x 0.4 mm long-fine focus'
_diffrn_source_current 40
_diffrn_source_power 2.00
_diffrn_source_voltage 50
_exptl_absorpt_coefficient_mu 21.405
_exptl_absorpt_correction_T_max 0.7633
_exptl_absorpt_correction_T_min 0.1024
_exptl_absorpt_correction_type numerical
_exptl_absorpt_process_details X-SHAPE
_exptl_crystal_colour black
_exptl_crystal_density_diffrn 3.6042
_exptl_crystal_description 'square plate'
_exptl_crystal_F_000 4632
_exptl_crystal_size_max 0.0590
_exptl_crystal_size_mid 0.0576
_exptl_crystal_size_min 0.0064
_refine_diff_density_max 6.44
_refine_diff_density_min -3.51
_refine_ls_abs_structure_details '  3311 of Friedel pairs used in the refinement'
_refine_ls_abs_structure_Flack 0.56(3)
_refine_ls_extinction_method none
_refine_ls_goodness_of_fit_gt 5.39
_refine_ls_goodness_of_fit_ref 3.80
_refine_ls_hydrogen_treatment constr
_refine_ls_number_constraints 174
_refine_ls_number_parameters 208
_refine_ls_number_reflns 7799
_refine_ls_number_restraints 20
_refine_ls_R_factor_all 0.1995
_refine_ls_R_factor_gt 0.1224
_refine_ls_shift/su_max 0.0402
_refine_ls_shift/su_mean 0.0023
_refine_ls_structure_factor_coef Fsqd
_refine_ls_weighting_details w=1/(\s^2^(I)+0.0004I^2^)
_refine_ls_weighting_scheme sigma
_refine_ls_wR_factor_gt 0.2598
_refine_ls_wR_factor_ref 0.2744
_reflns_number_gt 3572
_reflns_number_total 7799
_reflns_threshold_expression I>2\s(I)
_cod_data_source_file ja8b07712_si_004.cif
_cod_data_source_block I
_cod_depositor_comments
;
The following automatic conversions were performed:

data item '_diffrn_radiation_probe' value 'X-ray' was changed to
'x-ray' in accordance with the
/home/saulius/struct/COD-crude-data/automatic-downloads/DataCite-retrospective/ACS/depositions/lib/dictionaries/cif_core.dic
dictionary named 'cif_core.dic' version 2.4.2 last updated on
2011-04-26.

Automatic conversion script
Id: cif_fix_values 6909 2019-04-08 15:41:33Z antanas 
;
_cod_original_sg_symbol_H-M 'C c'
_cod_database_code 4132983

loop_
_space_group_symop_id
_space_group_symop_operation_xyz
1 x,y,z
2 x,-y,z+1/2
3 x+1/2,y+1/2,z
4 x+1/2,-y+1/2,z+1/2

loop_
_atom_site_label
_atom_site_type_symbol
_atom_site_fract_x
_atom_site_fract_y
_atom_site_fract_z
_atom_site_adp_type
_atom_site_U_iso_or_equiv
_atom_site_site_symmetry_multiplicity
_atom_site_occupancy
_atom_site_calc_flag
Pb1 Pb 0.11588(10) 0.2494(9) 0.1798(16) Uani 0.052(2) 4 1 d
Pb2 Pb 0.01525(11) 0.2501(8) 0.1802(14) Uani 0.045(2) 4 1 d
Pb3 Pb 0.91489(11) 0.2506(8) 0.1817(14) Uani 0.041(2) 4 1 d
Pb4 Pb 0.81414(11) 0.2493(9) 0.1812(12) Uani 0.044(2) 4 1 d
I1 I 0.1212(4) 0.498(3) -0.562(3) Uani 0.091(7) 4 1 d
I2 I 0.1128(5) -0.004(4) 0.427(3) Uani 0.131(10) 4 1 d
I3 I 0.0128(4) 0.498(4) -0.078(3) Uani 0.128(9) 4 1 d
I4 I 0.0206(4) -0.003(3) 0.437(3) Uani 0.095(8) 4 1 d
I5 I 0.9210(4) 0.495(3) -0.064(3) Uani 0.093(7) 4 1 d
I6 I 0.9124(4) 0.001(3) 0.422(3) Uani 0.125(10) 4 1 d
I7 I 0.8116(4) 0.504(3) 0.425(2) Uani 0.117(10) 4 1 d
I8 I 0.8215(4) -0.005(3) 0.438(2) Uani 0.096(7) 4 1 d
I9 I 0.7666(3) 0.199(3) 0.159(5) Uani 0.237(18) 4 1 d
I10 I 0.8660(3) 0.289(3) 0.168(4) Uani 0.243(17) 4 1 d
I11 I 0.9651(3) 0.2137(11) 0.174(4) Uani 0.184(7) 4 1 d
I12 I 0.06457(20) 0.289(2) 0.175(4) Uani 0.174(12) 4 1 d
I13 I 0.1639(2) 0.198(3) 0.168(6) Uani 0.28(2) 4 1 d
N1 N 0.5656(9) 0.735(7) 0.625(5) Uiso 0.023(11) 4 1 d
N2 N 0.9578(9) -0.290(6) 0.273(5) Uiso 0.017(13) 4 1 d
N3 N 0.8720(10) 0.308(8) 0.692(13) Uiso 0.06(2) 4 1 d
N4 N 0.2864(8) 0.280(6) 0.156(5) Uiso 0.026(6) 4 1 d
C2 C 0.9523(11) -0.219(7) 0.125(5) Uiso 0.017(13) 4 1 d
C3 C 0.8495(10) 0.269(12) 0.654(12) Uiso 0.06(2) 4 1 d
C1 C 0.5487(10) 0.747(12) 0.743(5) Uiso 0.023(11) 4 1 d
C4 C 0.2793(7) 0.294(7) -0.004(5) Uiso 0.026(6) 4 1 d
C5 C 0.2639(5) 0.170(6) -0.039(5) Uiso 0.026(6) 4 1 d
C6 C 0.2418(5) 0.222(7) -0.004(4) Uiso 0.026(6) 4 1 d
C7 C 0.2395(5) 0.243(8) 0.162(4) Uiso 0.026(6) 4 1 d
C8 C 0.2164(5) 0.242(8) 0.202(4) Uiso 0.026(6) 4 1 d
C9 C 0.2140(5) 0.205(9) 0.366(4) Uiso 0.026(6) 4 1 d
C10 C 0.1911(6) 0.175(8) 0.399(4) Uiso 0.026(6) 4 1 d
C11 C 0.1880(6) 0.168(8) 0.566(4) Uiso 0.026(6) 4 1 d
N5 N 0.1663(7) 0.224(8) 0.605(5) Uiso 0.026(6) 4 1 d
H1n1 H 0.568535 0.640767 0.609659 Uiso 0.0277 4 1 d
H2n1 H 0.561026 0.775017 0.542109 Uiso 0.0277 4 1 d
H3n1 H 0.57688 0.781661 0.655081 Uiso 0.0277 4 1 d
H1n2 H 0.946253 -0.318541 0.317878 Uiso 0.0208 4 1 d
H2n2 H 0.965964 -0.366933 0.258374 Uiso 0.0208 4 1 d
H3n2 H 0.96434 -0.224508 0.329093 Uiso 0.0208 4 1 d
H1n3 H 0.880462 0.24182 0.651285 Uiso 0.0718 4 1 d
H2n3 H 0.874985 0.396327 0.656691 Uiso 0.0718 4 1 d
H3n3 H 0.873643 0.307094 0.788556 Uiso 0.0718 4 1 d
H1n4 H 0.299239 0.314658 0.164243 Uiso 0.0316 4 1 d
H2n4 H 0.27799 0.332132 0.213353 Uiso 0.0316 4 1 d
H3n4 H 0.286115 0.186609 0.183089 Uiso 0.0316 4 1 d
H1n5 H 0.16459 0.314238 0.56859 Uiso 0.0316 4 1 d
H2n5 H 0.156799 0.164724 0.566553 Uiso 0.0316 4 1 d
H3n5 H 0.164816 0.226871 0.702034 Uiso 0.0316 4 1 d
H1c2 H 0.937302 -0.222857 0.110403 Uiso 0.0208 4 1 d
H2c2 H 0.957017 -0.116966 0.124241 Uiso 0.0208 4 1 d
H3c2 H 0.959235 -0.273586 0.045676 Uiso 0.0208 4 1 d
H1c3 H 0.84436 0.336941 0.578664 Uiso 0.0718 4 1 d
H2c3 H 0.848905 0.168077 0.615931 Uiso 0.0718 4 1 d
H3c3 H 0.84096 0.276777 0.742328 Uiso 0.0718 4 1 d
H1c1 H 0.544987 0.648318 0.777736 Uiso 0.0277 4 1 d
H2c1 H 0.553975 0.804971 0.826155 Uiso 0.0277 4 1 d
H3c1 H 0.536475 0.795053 0.701718 Uiso 0.0277 4 1 d
H1c4 H 0.291283 0.285615 -0.069625 Uiso 0.0316 4 1 d
H2c4 H 0.27252 0.388966 -0.018986 Uiso 0.0316 4 1 d
H1c5 H 0.264872 0.144331 -0.143382 Uiso 0.0316 4 1 d
H2c5 H 0.267148 0.08383 0.021148 Uiso 0.0316 4 1 d
H1c6 H 0.231854 0.148527 -0.038891 Uiso 0.0316 4 1 d
H2c6 H 0.239212 0.315783 -0.054491 Uiso 0.0316 4 1 d
H1c7 H 0.246501 0.162583 0.213354 Uiso 0.0316 4 1 d
H2c7 H 0.245628 0.336937 0.190927 Uiso 0.0316 4 1 d
H1c8 H 0.209158 0.168525 0.14272 Uiso 0.0316 4 1 d
H2c8 H 0.210461 0.339545 0.182829 Uiso 0.0316 4 1 d
H1c9 H 0.218834 0.287751 0.425192 Uiso 0.0316 4 1 d
H2c9 H 0.222141 0.117283 0.3887 Uiso 0.0316 4 1 d
H1c10 H 0.182577 0.254921 0.35855 Uiso 0.0316 4 1 d
H2c10 H 0.186921 0.081778 0.354996 Uiso 0.0316 4 1 d
H1c11 H 0.198393 0.229335 0.614991 Uiso 0.0316 4 1 d
H2c11 H 0.18941 0.06612 0.599319 Uiso 0.0316 4 1 d

loop_
_atom_site_aniso_label
_atom_site_aniso_type_symbol
_atom_site_aniso_U_11
_atom_site_aniso_U_22
_atom_site_aniso_U_33
_atom_site_aniso_U_12
_atom_site_aniso_U_13
_atom_site_aniso_U_23
Pb1 Pb 0.036(4) 0.032(4) 0.088(4) 0.000(4) -0.011(6) -0.003(6)
Pb2 Pb 0.034(3) 0.040(4) 0.060(3) 0.000(5) -0.008(5) -0.001(6)
Pb3 Pb 0.037(3) 0.041(5) 0.044(3) 0.000(4) -0.008(5) -0.001(5)
Pb4 Pb 0.041(4) 0.054(4) 0.036(2) -0.001(4) -0.013(4) 0.002(5)
I1 I 0.143(16) 0.058(9) 0.071(9) -0.009(14) 0.031(14) -0.024(8)
I2 I 0.22(3) 0.097(14) 0.078(11) 0.01(2) 0.036(18) 0.069(10)
I3 I 0.138(17) 0.123(14) 0.122(14) 0.026(19) 0.038(17) 0.102(12)
I4 I 0.157(19) 0.072(11) 0.056(8) 0.013(16) 0.019(15) 0.024(8)
I5 I 0.161(18) 0.060(9) 0.058(8) 0.023(16) -0.007(14) 0.014(7)
I6 I 0.17(2) 0.095(14) 0.111(15) 0.043(18) 0.052(18) 0.085(12)
I7 I 0.21(3) 0.087(12) 0.056(8) -0.068(15) 0.047(13) -0.031(9)
I8 I 0.161(17) 0.067(9) 0.060(8) 0.012(17) -0.017(13) 0.022(8)
I9 I 0.043(8) 0.120(18) 0.55(5) 0.028(10) -0.10(2) -0.14(3)
I10 I 0.082(10) 0.096(16) 0.55(5) -0.013(11) -0.186(19) 0.04(2)
I11 I 0.025(4) 0.118(9) 0.408(17) 0.020(13) -0.075(11) -0.11(2)
I12 I 0.007(4) 0.122(17) 0.39(3) -0.008(8) -0.037(15) 0.07(3)
I13 I 0.040(9) 0.090(14) 0.71(7) 0.027(8) -0.13(2) -0.11(3)

loop_
_atom_type_symbol
_atom_type_scat_dispersion_real
_atom_type_scat_dispersion_imag
_atom_type_scat_source
C 0.0033 0.0016 'International Tables Vol C tables 4.2.6.8 and 6.1.1.1'
H 0.0000 0.0000 'International Tables Vol C tables 4.2.6.8 and 6.1.1.1'
I -0.4742 1.8119 'International Tables Vol C tables 4.2.6.8 and 6.1.1.1'
N 0.0061 0.0033 'International Tables Vol C tables 4.2.6.8 and 6.1.1.1'
Pb -3.3944 10.1111 'International Tables Vol C tables 4.2.6.8 and 6.1.1.1'

loop_
_geom_angle_atom_site_label_1
_geom_angle_atom_site_label_2
_geom_angle_atom_site_label_3
_geom_angle_site_symmetry_1
_geom_angle_site_symmetry_3
_geom_angle
I1 Pb1 I1 1_556 2_565 89.1(7)
I1 Pb1 I2 1_556 . 90.0(8)
I1 Pb1 I2 1_556 2_554 177.5(7)
I1 Pb1 I12 1_556 . 92.2(7)
I1 Pb1 I13 1_556 . 91.4(9)
I1 Pb1 I2 2_565 . 177.2(7)
I1 Pb1 I2 2_565 2_554 90.9(8)
I1 Pb1 I12 2_565 . 91.2(7)
I1 Pb1 I13 2_565 . 88.6(9)
I2 Pb1 I2 . 2_554 89.9(8)
I2 Pb1 I12 . . 91.5(8)
I2 Pb1 I13 . . 88.8(9)
I2 Pb1 I12 2_554 . 90.4(8)
I2 Pb1 I13 2_554 . 86.0(9)
I12 Pb1 I13 . . 176.4(11)
I3 Pb2 I3 . 2_565 89.8(9)
I3 Pb2 I4 . . 176.7(7)
I3 Pb2 I4 . 2_554 89.6(8)
I3 Pb2 I11 . 1_455 90.5(7)
I3 Pb2 I12 . . 87.7(8)
I3 Pb2 I4 2_565 . 91.2(8)
I3 Pb2 I4 2_565 2_554 176.5(7)
I3 Pb2 I11 2_565 1_455 92.1(7)
I3 Pb2 I12 2_565 . 88.9(8)
I4 Pb2 I4 . 2_554 89.3(7)
I4 Pb2 I11 . 1_455 92.7(7)
I4 Pb2 I12 . . 89.1(8)
I4 Pb2 I11 2_554 1_455 91.3(7)
I4 Pb2 I12 2_554 . 87.7(8)
I11 Pb2 I12 1_455 . 177.9(10)
I5 Pb3 I5 . 2_565 89.2(6)
I5 Pb3 I6 . . 175.6(7)
I5 Pb3 I6 . 2_554 89.4(7)
I5 Pb3 I10 . . 91.0(8)
I5 Pb3 I11 . . 86.2(6)
I5 Pb3 I6 2_565 . 91.5(7)
I5 Pb3 I6 2_565 2_554 175.8(7)
I5 Pb3 I10 2_565 . 93.9(7)
I5 Pb3 I11 2_565 . 88.3(6)
I6 Pb3 I6 . 2_554 89.6(7)
I6 Pb3 I10 . . 93.3(8)
I6 Pb3 I11 . . 89.5(7)
I6 Pb3 I10 2_554 . 90.0(8)
I6 Pb3 I11 2_554 . 87.7(7)
I10 Pb3 I11 . . 176.4(10)
I7 Pb4 I7 . 2_564 89.6(7)
I7 Pb4 I8 . . 91.4(7)
I7 Pb4 I8 . 2_554 174.2(7)
I7 Pb4 I9 . . 95.7(8)
I7 Pb4 I10 . . 89.9(8)
I7 Pb4 I8 2_564 . 174.6(7)
I7 Pb4 I8 2_564 2_554 89.6(7)
I7 Pb4 I9 2_564 . 90.3(9)
I7 Pb4 I10 2_564 . 87.2(8)
I8 Pb4 I8 . 2_554 88.9(7)
I8 Pb4 I9 . . 94.8(8)
I8 Pb4 I10 . . 87.6(7)
I8 Pb4 I9 2_554 . 90.0(8)
I8 Pb4 I10 2_554 . 84.3(7)
I9 Pb4 I10 . . 173.8(11)
Pb1 I1 Pb1 1_554 2_564 167.5(9)
Pb1 I1 N5 1_554 1_554 85.4(10)
Pb1 I1 N5 2_564 1_554 105.0(10)
Pb1 I2 Pb1 . 2_555 172.8(10)
Pb1 I2 N1 . 3_445 88.5(11)
Pb1 I2 N1 2_555 3_445 95.7(10)
Pb2 I3 Pb2 . 2_564 173.8(10)
Pb2 I3 N2 . 2_454 87.7(10)
Pb2 I3 N2 2_564 2_454 98.3(10)
Pb2 I4 Pb2 . 2_555 167.7(9)
Pb2 I4 N1 . 3_445 90.0(10)
Pb2 I4 N1 2_555 3_445 99.5(10)
Pb3 I5 Pb3 . 2_564 166.1(9)
Pb3 I5 N2 . 2_554 90.4(11)
Pb3 I5 N3 . 1_554 89.7(14)
Pb3 I5 N2 2_564 2_554 99.5(11)
Pb3 I5 N3 2_564 1_554 79.9(13)
N2 I5 N3 2_554 1_554 94.1(15)
Pb3 I6 Pb3 . 2_555 174.0(10)
Pb3 I6 N2 . . 101.3(10)
Pb3 I6 N2 2_555 . 76.0(9)
Pb4 I7 Pb4 . 2_565 173.7(10)
Pb4 I7 N4 . 3_555 93.2(9)
Pb4 I7 N4 . 4_555 84.8(10)
Pb4 I7 N4 2_565 3_555 91.4(10)
Pb4 I7 N4 2_565 4_555 95.6(9)
N4 I7 N4 3_555 4_555 129.0(14)
Pb4 I8 Pb4 . 2_555 163.1(9)
Pb4 I8 N4 . 3_545 78.7(9)
Pb4 I8 N4 . 4_555 84.4(10)
Pb4 I8 N4 2_555 3_545 91.1(10)
Pb4 I8 N4 2_555 4_555 85.5(10)
N4 I8 N4 3_545 4_555 106.0(12)
Pb4 I9 N4 . 3_545 80.0(9)
Pb3 I10 Pb4 . . 166.8(9)
Pb3 I10 N3 . 2_564 90.2(12)
Pb4 I10 N3 . 2_564 102.0(12)
Pb2 I11 Pb3 1_655 . 168.0(4)
Pb2 I11 N2 1_655 2_554 97.2(11)
Pb3 I11 N2 . 2_554 83.0(11)
Pb1 I12 Pb2 . . 167.2(8)
Pb1 I12 N1 . 3_445 87.7(11)
Pb2 I12 N1 . 3_445 89.2(12)
Pb1 I13 N5 . . 89.6(12)
Pb1 I13 N5 . 2_554 101.1(8)
N5 I13 N5 . 2_554 101.8(15)
I2 N1 I4 3_555 3_555 93.7(13)
I2 N1 I12 3_555 3_555 69.1(9)
I2 N1 C1 3_555 . 149(5)
I2 N1 H1n1 3_555 . 42.92
I2 N1 H2n1 3_555 . 95.09
I2 N1 H3n1 3_555 . 77.39
I4 N1 I12 3_555 3_555 68.3(9)
I4 N1 C1 3_555 . 80(4)
I4 N1 H1n1 3_555 . 64.57
I4 N1 H2n1 3_555 . 67.55
I4 N1 H3n1 3_555 . 170.44
I12 N1 C1 3_555 . 133(4)
I12 N1 H1n1 3_555 . 87.91
I12 N1 H2n1 3_555 . 26.09
I12 N1 H3n1 3_555 . 104.81
C1 N1 H1n1 . . 109.48
C1 N1 H2n1 . . 109.48
C1 N1 H3n1 . . 109.49
H1n1 N1 H2n1 . . 109.45
H1n1 N1 H3n1 . . 109.47
H2n1 N1 H3n1 . . 109.46
I3 N2 I5 2_655 2_555 101.6(14)
I3 N2 I6 2_655 . 140.1(14)
I3 N2 I11 2_655 2_555 70.6(10)
I3 N2 C2 2_655 . 131(4)
I3 N2 H1n2 2_655 . 114.92
I3 N2 H2n2 2_655 . 36.72
I3 N2 H3n2 2_655 . 73.78
I5 N2 I6 2_555 . 73.4(12)
I5 N2 I11 2_555 2_555 76.3(11)
I5 N2 C2 2_555 . 117(4)
I5 N2 H1n2 2_555 . 16.75
I5 N2 H2n2 2_555 . 92.73
I5 N2 H3n2 2_555 . 117.03
I6 N2 I11 . 2_555 69.8(10)
I6 N2 C2 . . 82(3)
I6 N2 H1n2 . . 56.72
I6 N2 H2n2 . . 165.31
I6 N2 H3n2 . . 73.96
I11 N2 C2 2_555 . 144(4)
I11 N2 H1n2 2_555 . 73.39
I11 N2 H2n2 2_555 . 102.71
I11 N2 H3n2 2_555 . 42.13
C2 N2 H1n2 . . 109.46
C2 N2 H2n2 . . 109.46
C2 N2 H3n2 . . 109.46
H1n2 N2 H2n2 . . 109.48
H1n2 N2 H3n2 . . 109.49
H2n2 N2 H3n2 . . 109.48
I5 N3 I10 1_556 2_565 72.9(15)
I5 N3 C3 1_556 . 157(6)
I5 N3 H1n3 1_556 . 91.78
I5 N3 H2n3 1_556 . 70.29
I5 N3 H3n3 1_556 . 52.26
I10 N3 C3 2_565 . 97(5)
I10 N3 H1n3 2_565 . 135.45
I10 N3 H2n3 2_565 . 26.07
I10 N3 H3n3 2_565 . 93.92
C3 N3 H1n3 . . 109.47
C3 N3 H2n3 . . 109.47
C3 N3 H3n3 . . 109.47
H1n3 N3 H2n3 . . 109.45
H1n3 N3 H3n3 . . 109.48
H2n3 N3 H3n3 . . 109.48
I7 N4 I7 3_445 4_454 73.8(11)
I7 N4 I8 3_445 3_455 70.7(10)
I7 N4 I8 3_445 4_454 116.6(15)
I7 N4 I9 3_445 3_455 138.2(15)
I7 N4 C4 3_445 . 141(3)
I7 N4 H1n4 3_445 . 77.37
I7 N4 H2n4 3_445 . 103.35
I7 N4 H3n4 3_445 . 37.74
I7 N4 I8 4_454 3_455 117.6(15)
I7 N4 I8 4_454 4_454 79.1(12)
I7 N4 I9 4_454 3_455 143.6(15)
I7 N4 C4 4_454 . 69(3)
I7 N4 H1n4 4_454 . 83.11
I7 N4 H2n4 4_454 . 166.4
I7 N4 H3n4 4_454 . 59.93
I8 N4 I8 3_455 4_454 73.6(11)
I8 N4 I9 3_455 3_455 73.0(11)
I8 N4 C4 3_455 . 139(3)
I8 N4 H1n4 3_455 . 40.3
I8 N4 H2n4 3_455 . 72.62
I8 N4 H3n4 3_455 . 107.98
I8 N4 I9 4_454 3_455 70.7(11)
I8 N4 C4 4_454 . 68(3)
I8 N4 H1n4 4_454 . 42.95
I8 N4 H2n4 4_454 . 113.48
I8 N4 H3n4 4_454 . 134.96
I9 N4 C4 3_455 . 81(3)
I9 N4 H1n4 3_455 . 88.09
I9 N4 H2n4 3_455 . 45.28
I9 N4 H3n4 3_455 . 154.21
C4 N4 H1n4 . . 109.46
C4 N4 H2n4 . . 109.46
C4 N4 H3n4 . . 109.46
H1n4 N4 H2n4 . . 109.48
H1n4 N4 H3n4 . . 109.47
H2n4 N4 H3n4 . . 109.49
N2 C2 H1c2 . . 109.49
N2 C2 H2c2 . . 109.48
N2 C2 H3c2 . . 109.48
H1c2 C2 H2c2 . . 109.47
H1c2 C2 H3c2 . . 109.46
H2c2 C2 H3c2 . . 109.45
N3 C3 H1c3 . . 109.47
N3 C3 H2c3 . . 109.47
N3 C3 H3c3 . . 109.47
H1c3 C3 H2c3 . . 109.45
H1c3 C3 H3c3 . . 109.48
H2c3 C3 H3c3 . . 109.48
N1 C1 H1c1 . . 109.46
N1 C1 H2c1 . . 109.46
N1 C1 H3c1 . . 109.46
H1c1 C1 H2c1 . . 109.49
H1c1 C1 H3c1 . . 109.48
H2c1 C1 H3c1 . . 109.48
N4 C4 C5 . . 109(4)
N4 C4 H1c4 . . 109.48
N4 C4 H2c4 . . 109.48
C5 C4 H1c4 . . 109.47
C5 C4 H2c4 . . 109.47
H1c4 C4 H2c4 . . 109.46
C4 C5 C6 . . 109(4)
C4 C5 H1c5 . . 109.47
C4 C5 H2c5 . . 109.48
C6 C5 H1c5 . . 109.47
C6 C5 H2c5 . . 109.48
H1c5 C5 H2c5 . . 109.46
C5 C6 C7 . . 109(3)
C5 C6 H1c6 . . 109.46
C5 C6 H2c6 . . 109.46
C7 C6 H1c6 . . 109.48
C7 C6 H2c6 . . 109.48
H1c6 C6 H2c6 . . 109.46
C6 C7 C8 . . 109(3)
C6 C7 H1c7 . . 109.46
C6 C7 H2c7 . . 109.46
C8 C7 H1c7 . . 109.48
C8 C7 H2c7 . . 109.48
H1c7 C7 H2c7 . . 109.48
C7 C8 C9 . . 109(3)
C7 C8 H1c8 . . 109.46
C7 C8 H2c8 . . 109.46
C9 C8 H1c8 . . 109.48
C9 C8 H2c8 . . 109.48
H1c8 C8 H2c8 . . 109.47
C8 C9 C10 . . 109(3)
C8 C9 H1c9 . . 109.46
C8 C9 H2c9 . . 109.46
C10 C9 H1c9 . . 109.48
C10 C9 H2c9 . . 109.48
H1c9 C9 H2c9 . . 109.48
C9 C10 C11 . . 109(3)
C9 C10 H1c10 . . 109.46
C9 C10 H2c10 . . 109.47
C11 C10 H1c10 . . 109.48
C11 C10 H2c10 . . 109.48
H1c10 C10 H2c10 . . 109.46
C10 C11 N5 . . 109(3)
C10 C11 H1c11 . . 109.46
C10 C11 H2c11 . . 109.46
N5 C11 H1c11 . . 109.48
N5 C11 H2c11 . . 109.48
H1c11 C11 H2c11 . . 109.48
I1 N5 I13 1_556 . 69.0(9)
I1 N5 I13 1_556 2_555 128.6(13)
I1 N5 C11 1_556 . 140(3)
I1 N5 H1n5 1_556 . 38.76
I1 N5 H2n5 1_556 . 74.97
I1 N5 H3n5 1_556 . 106.06
I13 N5 I13 . 2_555 94.8(15)
I13 N5 C11 . . 78(2)
I13 N5 H1n5 . . 71.37
I13 N5 H2n5 . . 62.87
I13 N5 H3n5 . . 171.47
I13 N5 C11 2_555 . 75(3)
I13 N5 H1n5 2_555 . 163.59
I13 N5 H2n5 2_555 . 54.97
I13 N5 H3n5 2_555 . 82.85
C11 N5 H1n5 . . 109.46
C11 N5 H2n5 . . 109.46
C11 N5 H3n5 . . 109.47
H1n5 N5 H2n5 . . 109.46
H1n5 N5 H3n5 . . 109.49
H2n5 N5 H3n5 . . 109.49

loop_
_geom_bond_atom_site_label_1
_geom_bond_atom_site_label_2
_geom_bond_site_symmetry_2
_geom_bond_distance
Pb1 I1 1_556 3.22(3)
Pb1 I1 2_565 3.13(3)
Pb1 I2 . 3.16(3)
Pb1 I2 2_554 3.14(3)
Pb1 I12 . 3.262(14)
Pb1 I13 . 3.068(16)
Pb2 I3 . 3.20(3)
Pb2 I3 2_565 3.11(3)
Pb2 I4 . 3.23(3)
Pb2 I4 2_554 3.11(3)
Pb2 I11 1_455 3.184(19)
Pb2 I12 . 3.137(14)
Pb3 I5 . 3.11(3)
Pb3 I5 2_565 3.23(3)
Pb3 I6 . 3.09(3)
Pb3 I6 2_554 3.22(3)
Pb3 I10 . 3.11(2)
Pb3 I11 . 3.192(19)
Pb4 I7 . 3.14(3)
Pb4 I7 2_564 3.18(3)
Pb4 I8 . 3.25(3)
Pb4 I8 2_554 3.10(3)
Pb4 I9 . 3.042(18)
Pb4 I10 . 3.30(2)
I1 N5 1_554 4.03(6)
I2 N1 3_445 4.07(7)
I3 N2 2_454 4.16(6)
I4 N1 3_445 3.92(6)
I5 N2 2_554 3.30(6)
I5 N3 1_554 4.14(8)
I6 N2 . 4.08(6)
I7 N4 3_555 3.79(6)
I7 N4 4_555 3.63(6)
I8 N4 3_545 3.86(5)
I8 N4 4_555 3.56(6)
I9 N4 3_545 3.94(6)
I10 N3 2_564 3.62(8)
I11 N2 2_554 3.66(6)
I12 N1 3_445 4.04(6)
I13 N5 . 3.91(7)
I13 N5 2_554 3.81(7)
N1 C1 . 1.50(8)
N1 H1n1 . 0.8701
N1 H2n1 . 0.8702
N1 H3n1 . 0.87
N2 C2 . 1.50(7)
N2 H1n2 . 0.8699
N2 H2n2 . 0.87
N2 H3n2 . 0.8699
N3 C3 . 1.50(10)
N3 H1n3 . 0.8701
N3 H2n3 . 0.8701
N3 H3n3 . 0.8698
N4 C4 . 1.50(6)
N4 H1n4 . 0.87
N4 H2n4 . 0.8698
N4 H3n4 . 0.8699
C2 H1c2 . 0.9599
C2 H2c2 . 0.96
C2 H3c2 . 0.9602
C3 H1c3 . 0.9601
C3 H2c3 . 0.9601
C3 H3c3 . 0.9598
C1 H1c1 . 0.9599
C1 H2c1 . 0.9599
C1 H3c1 . 0.96
C4 C5 . 1.50(7)
C4 H1c4 . 0.9602
C4 H2c4 . 0.96
C5 C6 . 1.50(5)
C5 H1c5 . 0.9602
C5 H2c5 . 0.9599
C6 C7 . 1.50(5)
C6 H1c6 . 0.96
C6 H2c6 . 0.9601
C7 C8 . 1.50(4)
C7 H1c7 . 0.9599
C7 H2c7 . 0.96
C8 C9 . 1.50(5)
C8 H1c8 . 0.9601
C8 H2c8 . 0.96
C9 C10 . 1.50(5)
C9 H1c9 . 0.9599
C9 H2c9 . 0.96
C10 C11 . 1.50(4)
C10 H1c10 . 0.9601
C10 H2c10 . 0.9601
C11 N5 . 1.50(6)
C11 H1c11 . 0.96
C11 H2c11 . 0.9599
N5 H1n5 . 0.8701
N5 H2n5 . 0.8701
N5 H3n5 . 0.8698

loop_
_geom_hbond_atom_site_label_D
_geom_hbond_atom_site_label_H
_geom_hbond_atom_site_label_A
_geom_hbond_site_symmetry_A
_geom_hbond_distance_DH
_geom_hbond_distance_HA
_geom_hbond_distance_DA
_geom_hbond_angle_DHA
N2 H1n2 I5 2_555 0.87 2.48 3.30(6) 157.45
C1 H1c1 I4 4_555 0.96 2.46 3.29(8) 144.90
C5 H1c5 I9 4_454 0.96 2.24 2.93(6) 127.82
C10 H1c10 I13 . 0.96 2.14 2.70(5) 115.77
C10 H2c10 I13 . 0.96 2.45 2.70(5) 94.43

loop_
_twin_individual_id
_twin_individual_mass_fraction_refined
_twin_individual_twin_matrix_11
_twin_individual_twin_matrix_12
_twin_individual_twin_matrix_13
_twin_individual_twin_matrix_21
_twin_individual_twin_matrix_22
_twin_individual_twin_matrix_23
_twin_individual_twin_matrix_31
_twin_individual_twin_matrix_32
_twin_individual_twin_matrix_33
1 -0.04(3) 1 0 0 0 1 0 0 0 1
2 0.483(6) 1 0 0 0 -1 0 0 0 -1
3 0 -1 0 0 0 0 -1 0 -1 0
4 0.56(3) -1 0 0 0 -1 0 0 0 -1

loop_
_restr_distance_atom_site_label_1
_restr_distance_atom_site_label_2
_restr_distance_target
_restr_distance_target_weight_param
C1 N1 1.5 0.001
C2 N2 1.5 0.001
C3 N3 1.5 0.001
N4 C4 1.5 0.001
C4 C5 1.5 0.001
C5 C6 1.5 0.001
C6 C7 1.5 0.001
C7 C8 1.5 0.001
C8 C9 1.5 0.001
C9 C10 1.5 0.001
C10 C11 1.5 0.001
C11 N5 1.5 0.001

loop_
_restr_angle_atom_site_label_1
_restr_angle_atom_site_label_2
_restr_angle_atom_site_label_3
_restr_angle_target
_restr_angle_target_weight_param
N4 C4 C5 109.47 0.01
C4 C5 C6 109.47 0.01
C5 C6 C7 109.47 0.01
C6 C7 C8 109.47 0.01
C7 C8 C9 109.47 0.01
C8 C9 C10 109.47 0.01
C9 C10 C11 109.47 0.01
C10 C11 N5 109.47 0.01
